data_2104225
loop_
_publ_author_name
'Udovenko, Anatoly A.'
'Laptash, Natalia M.'

_publ_section_title
;
 Disorder in crystals of dioxofluorotungstates, (NH~4~)~2~WO~2~F~4~ and
 Rb~2~WO~2~F~4~
;
_journal_issue 6
_journal_name_full 'Acta Crystallographica Section B'
_journal_page_first 645
_journal_page_last 651
_journal_paper_doi 10.1107/S0108768108033053
_journal_volume 64
_journal_year 2008
_chemical_formula_moiety '(F4 O2 W), 2Rb'
_chemical_formula_sum 'F4 O2 Rb2 W'
_chemical_formula_weight 462.79
_chemical_name_common 'rubidium oxofluorotungstate'
_chemical_name_systematic 'rubidium tungsten oxide fluoride'
_space_group_IT_number 164
_symmetry_cell_setting trigonal
_symmetry_space_group_name_Hall '-P 3 2"'
_symmetry_space_group_name_H-M 'P -3 m 1'
_atom_sites_solution_primary direct
_atom_sites_solution_secondary difmap
_audit_creation_method SHELXL-97
_cell_angle_alpha 90.00
_cell_angle_beta 90.00
_cell_angle_gamma 120.00
_cell_formula_units_Z 1
_cell_length_a 6.0056(3)
_cell_length_b 6.0056(3)
_cell_length_c 4.8636(5)
_cell_measurement_reflns_used 876
_cell_measurement_temperature 297(2)
_cell_measurement_theta_max 31.44
_cell_measurement_theta_min 3.92
_cell_volume 151.915(19)
_computing_cell_refinement 'Bruker SAINT v6.02a (Bruker, 2000)'
_computing_data_collection 'Bruker Smart v5.054 (Bruker, 1998)'
_computing_data_reduction 'Bruker SAINT v6.02a (Bruker, 2000)'
_computing_molecular_graphics 'Bruker SHELXTL v5.1 (Bruker, 1998)'
_computing_publication_material 'Bruker SHELXTL v5.1 (Bruker, 1998)'
_computing_structure_refinement 'Bruker SHELXTL v5.1 (Bruker, 1998)'
_computing_structure_solution 'Bruker SHELXTL v5.1 (Bruker, 1998)'
_diffrn_ambient_temperature 297(2)
_diffrn_detector_area_resol_mean 8.33
_diffrn_measured_fraction_theta_full 1.000
_diffrn_measured_fraction_theta_max 1.000
_diffrn_measurement_device_type 'Bruker Smart 1000 CCD'
_diffrn_measurement_method '\w scans'
_diffrn_radiation_monochromator graphite
_diffrn_radiation_source 'fine-focus sealed tube'
_diffrn_radiation_type MoK\a
_diffrn_radiation_wavelength 0.71073
_diffrn_reflns_av_R_equivalents 0.0349
_diffrn_reflns_av_sigmaI/netI 0.0249
_diffrn_reflns_limit_h_max 5
_diffrn_reflns_limit_h_min -8
_diffrn_reflns_limit_k_max 8
_diffrn_reflns_limit_k_min -8
_diffrn_reflns_limit_l_max 7
_diffrn_reflns_limit_l_min -6
_diffrn_reflns_number 1232
_diffrn_reflns_theta_full 31.44
_diffrn_reflns_theta_max 31.44
_diffrn_reflns_theta_min 3.92
_exptl_absorpt_coefficient_mu 34.935
_exptl_absorpt_correction_T_max 0.18278
_exptl_absorpt_correction_T_min 0.01055
_exptl_absorpt_correction_type integration
_exptl_absorpt_process_details 'SADABS v.2.03; Bruker 1999'
_exptl_crystal_colour colorless
_exptl_crystal_density_diffrn 5.059
_exptl_crystal_density_method 'not measured'
_exptl_crystal_description plate
_exptl_crystal_F_000 200
_exptl_crystal_size_max 0.12
_exptl_crystal_size_mid 0.12
_exptl_crystal_size_min 0.03
_refine_diff_density_max 0.947
_refine_diff_density_min -1.897
_refine_ls_extinction_coef 0.169(3)
_refine_ls_extinction_expression Fc^*^=kFc[1+0.001xFc^2^\l^3^/sin(2\q)]^-1/4^
_refine_ls_extinction_method SHELXL
_refine_ls_goodness_of_fit_ref 1.010
_refine_ls_matrix_type full
_refine_ls_number_parameters 13
_refine_ls_number_reflns 216
_refine_ls_number_restraints 0
_refine_ls_restrained_S_all 1.010
_refine_ls_R_factor_all 0.0218
_refine_ls_R_factor_gt 0.0204
_refine_ls_shift/su_max 0.001
_refine_ls_shift/su_mean 0.000
_refine_ls_structure_factor_coef Fsqd
_refine_ls_weighting_details 'calc w=1/[\s^2^(Fo^2^)+(0.0130P)^2^+0.6560P] where P=(Fo^2^+2Fc^2^)/3'
_refine_ls_weighting_scheme calc
_refine_ls_wR_factor_gt 0.0462
_refine_ls_wR_factor_ref 0.0467
_reflns_number_gt 208
_reflns_number_total 216
_reflns_threshold_expression >2sigma(I)
_cod_data_source_file bp5013.cif
_cod_data_source_block III
_cod_depositor_comments
;
The following automatic conversions were performed:
'_symmetry_cell_setting' value 'Trigonal' changed to 'trigonal' according
to '/home/saulius/struct/CIF-dictionaries/cif_core.dic' dictionary named
'cif_core.dic' version 2.4.1 from 2010-06-29.

Automatic conversion script
Id: cif_fix_enum 1527 2010-12-29 10:47:43Z saulius 

The following automatic conversions were performed:

'_symmetry_cell_setting' value 'Trigonal' changed to 'trigonal'
according to /home/saulius/struct/CIF-dictionaries/cif_core.dic
dictionary named 'cif_core.dic' version 2.4.1 from 2010-06-29.

Automatic conversion script
Id: cif_fix_values 1715 2011-07-08 13:25:40Z adriana 
;
_cod_original_sg_symbol_H-M P-3m1
_cod_original_formula_sum 'F4 O2 Rb2 W '
_cod_database_code 2104225

loop_
_symmetry_equiv_pos_as_xyz
'x, y, z'
'-y, x-y, z'
'-x+y, -x, z'
'y, x, -z'
'x-y, -y, -z'
'-x, -x+y, -z'
'-x, -y, -z'
'y, -x+y, -z'
'x-y, x, -z'
'-y, -x, z'
'-x+y, y, z'
'x, x-y, z'

loop_
_atom_site_type_symbol
_atom_site_label
_atom_site_fract_x
_atom_site_fract_y
_atom_site_fract_z
_atom_site_U_iso_or_equiv
_atom_site_adp_type
_atom_site_calc_flag
_atom_site_refinement_flags
_atom_site_occupancy
W W 0.0000 0.0000 0.0000 0.02998(8) Uani d S 1
Rb Rb 0.6667 0.3333 0.68686(12) 0.02856(12) Uani d S 1
F F 0.3003(4) 0.1501(2) 0.2177(4) 0.0293(5) Uani d SP 0.67
O O 0.3003(4) 0.1501(2) 0.2177(4) 0.0293(5) Uani d SP 0.33

loop_
_atom_site_aniso_label
_atom_site_aniso_U_11
_atom_site_aniso_U_22
_atom_site_aniso_U_33
_atom_site_aniso_U_12
_atom_site_aniso_U_13
_atom_site_aniso_U_23
W 0.02882(10) 0.02882(10) 0.03229(16) 0.01441(5) 0.000 0.000
Rb 0.02559(15) 0.02559(15) 0.0345(3) 0.01279(8) 0.000 0.000
F 0.0223(9) 0.0294(7) 0.0339(10) 0.0111(5) -0.0077(8) -0.0038(4)
O 0.0223(9) 0.0294(7) 0.0339(10) 0.0111(5) -0.0077(8) -0.0038(4)

loop_
_atom_type_symbol
_atom_type_description
_atom_type_scat_dispersion_real
_atom_type_scat_dispersion_imag
_atom_type_scat_source
F F 0.0171 0.0103 'International Tables Vol C Tables 4.2.6.8 and 6.1.1.4'
O O 0.0106 0.0060 'International Tables Vol C Tables 4.2.6.8 and 6.1.1.4'
Rb Rb -0.9393 2.9676 'International Tables Vol C Tables 4.2.6.8 and 6.1.1.4'
W W -0.8490 6.8722 'International Tables Vol C Tables 4.2.6.8 and 6.1.1.4'

loop_
_geom_angle_atom_site_label_1
_geom_angle_atom_site_label_2
_geom_angle_atom_site_label_3
_geom_angle_site_symmetry_1
_geom_angle_site_symmetry_3
_geom_angle
_geom_angle_publ_flag
F W F 7 . 180.00(11) y
F W F 7 8 91.59(9) y
F W F . 8 88.41(9) y
F W F 7 3 88.41(9) y
F W F . 3 91.59(9) y
F W F 8 3 88.41(9) y
F W F 7 9 91.59(9) y
F W F . 9 88.41(9) y
F W F 8 9 91.59(9) y
F W F 3 9 180.00(3) y
F W F 7 2 88.41(9) y
F W F . 2 91.59(9) y
F W F 8 2 180.00(12) y
F W F 3 2 91.59(9) y
F W F 9 2 88.41(9) y

loop_
_geom_bond_atom_site_label_1
_geom_bond_atom_site_label_2
_geom_bond_site_symmetry_2
_geom_bond_distance
_geom_bond_publ_flag
W F 7 1.887(2) y
W F . 1.887(2) y
W F 8 1.887(2) y
W F 3 1.887(2) y
W F 9 1.887(2) y
W F 2 1.887(2) y
W O 7 1.887(2) y
W O . 1.887(2) y
W O 8 1.887(2) y
W O 3 1.887(2) y
W O 9 1.887(2) y
W O 2 1.887(2) y
W Rb 7_656 3.7871(3) y
W Rb 1_454 3.7871(3) y
W Rb 7_666 3.7871(3) y
W Rb 1_444 3.7871(3) y
W Rb 7_556 3.7871(3) y
W Rb 1_554 3.7871(3) y
Rb F 2_655 2.973(2) y
Rb F . 2.973(2) y
Rb F 3_665 2.973(2) y
Rb O 2_655 2.973(2) y
Rb O . 2.973(2) y
Rb O 3_665 2.973(2) y
Rb F 8_666 3.0434(4) y
Rb F 7_656 3.0434(4) y
Rb F 9_556 3.0434(4) y
Rb F 9_656 3.0434(4) y
Rb F 8_556 3.0434(4) y
Rb F 7_666 3.0434(4) y
Rb O 8_666 3.0434(4) y
Rb O 7_656 3.0434(4) y
Rb O 9_556 3.0434(4) y
Rb O 9_656 3.0434(4) y
Rb O 8_556 3.0434(4) y
Rb O 7_666 3.0434(4) y
Rb F 2_656 3.209(2) y
Rb F 3_666 3.209(2) y
Rb F 1_556 3.209(2) y
Rb O 2_656 3.209(2) y
Rb O 3_666 3.209(2) y
Rb O 1_556 3.209(2) y
F F 8 2.631(4) y
F F 9 2.631(4) y
F F 3 2.705(4) y
F F 2 2.705(4) y
F Rb 7_656 3.0434(4) y
F Rb 7_666 3.0434(4) y
F F 9_556 3.159(4) y
F F 8_556 3.159(4) y
